data_4329711
loop_
_publ_author_name
'Volodymyr Smetana'
'Gordon J. Miller'
'John D. Corbett'

_publ_section_title
;
 Three Alkali-Metal-Gold-Gallium Systems. Ternary Tunnel Structures and
 Some Problems with Poorly Ordered Cations
;
_journal_name_full 'Inorganic Chemistry'
_journal_page_first 7711
_journal_page_last 7721
_journal_paper_doi 10.1021/ic300740u
_journal_volume 51
_journal_year 2012
_chemical_formula_sum 'Au4 Ga4 Rb1.12'
_chemical_formula_weight 1162.47
_space_group_IT_number 140
_symmetry_cell_setting tetragonal
_symmetry_space_group_name_Hall '-I 4 2c'
_symmetry_space_group_name_H-M 'I 4/m c m'
_atom_sites_solution_primary direct
_atom_sites_solution_secondary difmap
_audit_creation_method SHELXL-97
_audit_update_record
;
2011-07-07 # Formatted by publCIF
;
_cell_angle_alpha 90.00
_cell_angle_beta 90.00
_cell_angle_gamma 90.00
_cell_formula_units_Z 2
_cell_length_a 8.9496(13)
_cell_length_b 8.9496(13)
_cell_length_c 4.8293(10)
_cell_measurement_reflns_used 1141
_cell_measurement_temperature 293(2)
_cell_measurement_theta_max 28.20
_cell_measurement_theta_min 3.22
_cell_volume 386.80(11)
_computing_structure_refinement 'SHELXL-97 (Sheldrick, 2008)'
_diffrn_ambient_temperature 293(2)
_diffrn_measured_fraction_theta_full 0.993
_diffrn_measured_fraction_theta_max 0.993
_diffrn_measurement_device_type 'Bruker CCD'
_diffrn_measurement_method 'w scan'
_diffrn_radiation_monochromator graphite
_diffrn_radiation_source 'fine-focus sealed tube'
_diffrn_radiation_type MoK\a
_diffrn_radiation_wavelength 0.71073
_diffrn_reflns_av_R_equivalents 0.0554
_diffrn_reflns_av_sigmaI/netI 0.0322
_diffrn_reflns_limit_h_max 11
_diffrn_reflns_limit_h_min -10
_diffrn_reflns_limit_k_max 11
_diffrn_reflns_limit_k_min -11
_diffrn_reflns_limit_l_max 6
_diffrn_reflns_limit_l_min -4
_diffrn_reflns_number 1141
_diffrn_reflns_theta_full 28.20
_diffrn_reflns_theta_max 28.20
_diffrn_reflns_theta_min 3.22
_exptl_absorpt_coefficient_mu 96.148
_exptl_absorpt_correction_T_max 0
_exptl_absorpt_correction_T_min 0
_exptl_absorpt_correction_type empirical
_exptl_crystal_colour silver
_exptl_crystal_density_diffrn 9.981
_exptl_crystal_description 'irregular fragment'
_exptl_crystal_F_000 963
_exptl_crystal_size_max 0.14
_exptl_crystal_size_mid 0.12
_exptl_crystal_size_min 0.09
_refine_diff_density_max 1.882
_refine_diff_density_min -2.268
_refine_diff_density_rms 0.445
_refine_ls_extinction_coef 0.0016(3)
_refine_ls_extinction_expression Fc^*^=kFc[1+0.001xFc^2^\l^3^/sin(2\q)]^-1/4^
_refine_ls_extinction_method SHELXL
_refine_ls_goodness_of_fit_ref 1.165
_refine_ls_matrix_type full
_refine_ls_number_parameters 13
_refine_ls_number_reflns 146
_refine_ls_number_restraints 0
_refine_ls_restrained_S_all 1.165
_refine_ls_R_factor_all 0.0237
_refine_ls_R_factor_gt 0.0231
_refine_ls_shift/su_max 0.000
_refine_ls_shift/su_mean 0.000
_refine_ls_structure_factor_coef Fsqd
_refine_ls_weighting_details 'calc w=1/[\s^2^(Fo^2^)+(0.0271P)^2^+1.4380P] where P=(Fo^2^+2Fc^2^)/3'
_refine_ls_weighting_scheme calc
_refine_ls_wR_factor_gt 0.0509
_refine_ls_wR_factor_ref 0.0516
_reflns_number_gt 141
_reflns_number_total 146
_reflns_threshold_expression >2\s(I)
_cod_data_source_file ic300740u_si_002_2.cif
_cod_data_source_block Rb1.1Au4Ga4
_cod_database_code 4329711

loop_
_symmetry_equiv_pos_as_xyz
'x, y, z'
'-x, -y, z'
'-y, x, z'
'y, -x, z'
'-x, y, -z+1/2'
'x, -y, -z+1/2'
'y, x, -z+1/2'
'-y, -x, -z+1/2'
'x+1/2, y+1/2, z+1/2'
'-x+1/2, -y+1/2, z+1/2'
'-y+1/2, x+1/2, z+1/2'
'y+1/2, -x+1/2, z+1/2'
'-x+1/2, y+1/2, -z+1'
'x+1/2, -y+1/2, -z+1'
'y+1/2, x+1/2, -z+1'
'-y+1/2, -x+1/2, -z+1'
'-x, -y, -z'
'x, y, -z'
'y, -x, -z'
'-y, x, -z'
'x, -y, z-1/2'
'-x, y, z-1/2'
'-y, -x, z-1/2'
'y, x, z-1/2'
'-x+1/2, -y+1/2, -z+1/2'
'x+1/2, y+1/2, -z+1/2'
'y+1/2, -x+1/2, -z+1/2'
'-y+1/2, x+1/2, -z+1/2'
'x+1/2, -y+1/2, z'
'-x+1/2, y+1/2, z'
'-y+1/2, -x+1/2, z'
'y+1/2, x+1/2, z'

loop_
_atom_site_label
_atom_site_type_symbol
_atom_site_fract_x
_atom_site_fract_y
_atom_site_fract_z
_atom_site_U_iso_or_equiv
_atom_site_adp_type
_atom_site_occupancy
_atom_site_symmetry_multiplicity
_atom_site_calc_flag
_atom_site_refinement_flags
Au1 Au 0.18328(4) 0.31672(4) 0.5000 0.0094(3) Uani 1 4 d S
Ga2 Ga 0.11047(10) 0.38953(10) 0.0000 0.0066(4) Uani 1 4 d S
Rb3 Rb 0.5000 0.5000 0.0000 0.32(3) Uani 0.559(13) 8 d SP

loop_
_atom_site_aniso_label
_atom_site_aniso_U_11
_atom_site_aniso_U_22
_atom_site_aniso_U_33
_atom_site_aniso_U_23
_atom_site_aniso_U_13
_atom_site_aniso_U_12
Au1 0.0094(3) 0.0094(3) 0.0093(4) 0.000 0.000 0.00405(15)
Ga2 0.0056(5) 0.0056(5) 0.0086(8) 0.000 0.000 0.0022(5)
Rb3 0.0068(19) 0.0068(19) 0.93(9) 0.000 0.000 0.000

loop_
_atom_type_symbol
_atom_type_description
_atom_type_scat_dispersion_real
_atom_type_scat_dispersion_imag
_atom_type_scat_source
Ga Ga 0.2307 1.6083 'International Tables Vol C Tables 4.2.6.8 and 6.1.1.4'
Rb Rb -0.9393 2.9676 'International Tables Vol C Tables 4.2.6.8 and 6.1.1.4'
Au Au -2.0133 8.8022 'International Tables Vol C Tables 4.2.6.8 and 6.1.1.4'

loop_
_geom_angle_atom_site_label_1
_geom_angle_atom_site_label_2
_geom_angle_atom_site_label_3
_geom_angle
_geom_angle_site_symmetry_1
_geom_angle_site_symmetry_3
Ga2 Au1 Ga2 138.23(6) . 1_556
Ga2 Au1 Ga2 110.89(3) . 25
Ga2 Au1 Ga2 110.89(3) 1_556 25
Ga2 Au1 Ga2 72.22(3) . 11
Ga2 Au1 Ga2 72.22(3) 1_556 11
Ga2 Au1 Ga2 148.92(2) 25 11
Ga2 Au1 Ga2 72.22(3) . 27_455
Ga2 Au1 Ga2 72.22(3) 1_556 27_455
Ga2 Au1 Ga2 148.92(2) 25 27_455
Ga2 Au1 Ga2 62.16(5) 11 27_455
Ga2 Au1 Au1 165.92(4) . 25_556
Ga2 Au1 Au1 55.86(3) 1_556 25_556
Ga2 Au1 Au1 55.028(16) 25 25_556
Ga2 Au1 Au1 119.399(14) 11 25_556
Ga2 Au1 Au1 119.399(14) 27_455 25_556
Ga2 Au1 Au1 55.86(3) . 25
Ga2 Au1 Au1 165.92(4) 1_556 25
Ga2 Au1 Au1 55.028(16) 25 25
Ga2 Au1 Au1 119.399(14) 11 25
Ga2 Au1 Au1 119.399(14) 27_455 25
Au1 Au1 Au1 110.06(3) 25_556 25
Ga2 Au1 Rb3 95.275(6) . 9_445
Ga2 Au1 Rb3 95.275(6) 1_556 9_445
Ga2 Au1 Rb3 75.057(8) 25 9_445
Ga2 Au1 Rb3 136.02(3) 11 9_445
Ga2 Au1 Rb3 73.86(2) 27_455 9_445
Au1 Au1 Rb3 81.500(8) 25_556 9_445
Au1 Au1 Rb3 81.500(8) 25 9_445
Ga2 Au1 Rb3 95.275(6) . 5_655
Ga2 Au1 Rb3 95.275(6) 1_556 5_655
Ga2 Au1 Rb3 75.057(8) 25 5_655
Ga2 Au1 Rb3 73.86(2) 11 5_655
Ga2 Au1 Rb3 136.02(3) 27_455 5_655
Au1 Au1 Rb3 81.500(8) 25_556 5_655
Au1 Au1 Rb3 81.501(8) 25 5_655
Rb3 Au1 Rb3 150.113(16) 9_445 5_655
Ga2 Au1 Rb3 61.285(15) . 13_544
Ga2 Au1 Rb3 128.936(7) 1_556 13_544
Ga2 Au1 Rb3 78.021(6) 25 13_544
Ga2 Au1 Rb3 125.395(19) 11 13_544
Ga2 Au1 Rb3 77.074(18) 27_455 13_544
Au1 Au1 Rb3 111.551(16) 25_556 13_544
Au1 Au1 Rb3 52.753(6) 25 13_544
Rb3 Au1 Rb3 36.402(7) 9_445 13_544
Rb3 Au1 Rb3 134.253(9) 5_655 13_544
Ga2 Au1 Rb3 128.935(7) . 1_556
Ga2 Au1 Rb3 61.285(15) 1_556 1_556
Ga2 Au1 Rb3 78.021(6) 25 1_556
Ga2 Au1 Rb3 77.074(18) 11 1_556
Ga2 Au1 Rb3 125.395(19) 27_455 1_556
Au1 Au1 Rb3 52.753(6) 25_556 1_556
Au1 Au1 Rb3 111.551(16) 25 1_556
Rb3 Au1 Rb3 134.253(9) 9_445 1_556
Rb3 Au1 Rb3 36.402(7) 5_655 1_556
Rb3 Au1 Rb3 156.042(13) 13_544 1_556
Ga2 Au1 Rb3 128.935(7) . 13_545
Ga2 Au1 Rb3 61.285(15) 1_556 13_545
Ga2 Au1 Rb3 78.021(6) 25 13_545
Ga2 Au1 Rb3 125.395(19) 11 13_545
Ga2 Au1 Rb3 77.074(18) 27_455 13_545
Au1 Au1 Rb3 52.753(6) 25_556 13_545
Au1 Au1 Rb3 111.551(16) 25 13_545
Rb3 Au1 Rb3 36.402(7) 9_445 13_545
Rb3 Au1 Rb3 134.253(9) 5_655 13_545
Rb3 Au1 Rb3 72.804(14) 13_544 13_545
Rb3 Au1 Rb3 102.092(13) 1_556 13_545
Au1 Ga2 Au1 138.23(6) 1_554 .
Au1 Ga2 Au1 69.11(3) 1_554 25
Au1 Ga2 Au1 69.11(3) . 25
Au1 Ga2 Au1 100.606(7) 1_554 11_554
Au1 Ga2 Au1 100.606(7) . 11_554
Au1 Ga2 Au1 121.08(2) 25 11_554
Au1 Ga2 Au1 100.606(7) 1_554 27_455
Au1 Ga2 Au1 100.606(7) . 27_455
Au1 Ga2 Au1 121.08(2) 25 27_455
Au1 Ga2 Au1 117.84(5) 11_554 27_455
Au1 Ga2 Ga2 110.89(3) 1_554 17_565
Au1 Ga2 Ga2 110.89(3) . 17_565
Au1 Ga2 Ga2 180.000(10) 25 17_565
Au1 Ga2 Ga2 58.92(2) 11_554 17_565
Au1 Ga2 Ga2 58.92(2) 27_455 17_565
Au1 Ga2 Rb3 79.994(18) 1_554 13_544
Au1 Ga2 Rb3 79.994(18) . 13_544
Au1 Ga2 Rb3 60.834(18) 25 13_544
Au1 Ga2 Rb3 178.09(4) 11_554 13_544
Au1 Ga2 Rb3 60.246(8) 27_455 13_544
Ga2 Ga2 Rb3 119.166(18) 17_565 13_544
Au1 Ga2 Rb3 79.994(18) 1_554 .
Au1 Ga2 Rb3 79.994(18) . .
Au1 Ga2 Rb3 60.834(18) 25 .
Au1 Ga2 Rb3 60.246(8) 11_554 .
Au1 Ga2 Rb3 178.09(4) 27_455 .
Ga2 Ga2 Rb3 119.166(18) 17_565 .
Rb3 Ga2 Rb3 121.67(4) 13_544 .
Rb3 Rb3 Rb3 180.0 5_655 5_654
Rb3 Rb3 Au1 90.0 5_655 25
Rb3 Rb3 Au1 90.0 5_654 25
Rb3 Rb3 Au1 90.0 5_655 27
Rb3 Rb3 Au1 90.0 5_654 27
Au1 Rb3 Au1 90.0 25 27
Rb3 Rb3 Au1 90.0 5_655 9_554
Rb3 Rb3 Au1 90.0 5_654 9_554
Au1 Rb3 Au1 180.000(16) 25 9_554
Au1 Rb3 Au1 90.0 27 9_554
Rb3 Rb3 Au1 90.0 5_655 11_554
Rb3 Rb3 Au1 90.0 5_654 11_554
Au1 Rb3 Au1 90.0 25 11_554
Au1 Rb3 Au1 180.0 27 11_554
Au1 Rb3 Au1 90.0 9_554 11_554
Rb3 Rb3 Ga2 90.0 5_655 17_665
Rb3 Rb3 Ga2 90.0 5_654 17_665
Au1 Rb3 Ga2 135.890(19) 25 17_665
Au1 Rb3 Ga2 45.890(19) 27 17_665
Au1 Rb3 Ga2 44.110(19) 9_554 17_665
Au1 Rb3 Ga2 134.110(19) 11_554 17_665
Rb3 Rb3 Ga2 90.0 5_655 .
Rb3 Rb3 Ga2 90.0 5_654 .
Au1 Rb3 Ga2 44.110(19) 25 .
Au1 Rb3 Ga2 134.110(19) 27 .
Au1 Rb3 Ga2 135.890(19) 9_554 .
Au1 Rb3 Ga2 45.890(19) 11_554 .
Ga2 Rb3 Ga2 180.0 17_665 .
Rb3 Rb3 Ga2 90.0 5_655 3_655
Rb3 Rb3 Ga2 90.0 5_654 3_655
Au1 Rb3 Ga2 45.890(19) 25 3_655
Au1 Rb3 Ga2 44.110(19) 27 3_655
Au1 Rb3 Ga2 134.110(19) 9_554 3_655
Au1 Rb3 Ga2 135.890(19) 11_554 3_655
Ga2 Rb3 Ga2 90.0 17_665 3_655
Ga2 Rb3 Ga2 90.0 . 3_655
Rb3 Rb3 Ga2 90.0 5_655 19_565
Rb3 Rb3 Ga2 90.0 5_654 19_565
Au1 Rb3 Ga2 134.110(19) 25 19_565
Au1 Rb3 Ga2 135.890(19) 27 19_565
Au1 Rb3 Ga2 45.890(19) 9_554 19_565
Au1 Rb3 Ga2 44.110(19) 11_554 19_565
Ga2 Rb3 Ga2 90.0 17_665 19_565
Ga2 Rb3 Ga2 90.0 . 19_565
Ga2 Rb3 Ga2 180.0 3_655 19_565
Rb3 Rb3 Au1 53.598(7) 5_655 17_666
Rb3 Rb3 Au1 126.402(7) 5_654 17_666
Au1 Rb3 Au1 134.253(10) 25 17_666
Au1 Rb3 Au1 66.356(12) 27 17_666
Au1 Rb3 Au1 45.747(9) 9_554 17_666
Au1 Rb3 Au1 113.644(12) 11_554 17_666
Ga2 Rb3 Au1 38.721(9) 17_665 17_666
Ga2 Rb3 Au1 141.279(9) . 17_666
Ga2 Rb3 Au1 101.406(15) 3_655 17_666
Ga2 Rb3 Au1 78.594(15) 19_565 17_666
Rb3 Rb3 Au1 126.402(7) 5_655 1_554
Rb3 Rb3 Au1 53.598(7) 5_654 1_554
Au1 Rb3 Au1 45.747(9) 25 1_554
Au1 Rb3 Au1 113.645(12) 27 1_554
Au1 Rb3 Au1 134.253(9) 9_554 1_554
Au1 Rb3 Au1 66.355(12) 11_554 1_554
Ga2 Rb3 Au1 141.279(9) 17_665 1_554
Ga2 Rb3 Au1 38.721(9) . 1_554
Ga2 Rb3 Au1 78.594(15) 3_655 1_554
Ga2 Rb3 Au1 101.406(15) 19_565 1_554
Au1 Rb3 Au1 180.0 17_666 1_554

loop_
_geom_bond_atom_site_label_1
_geom_bond_atom_site_label_2
_geom_bond_distance
_geom_bond_site_symmetry_2
Au1 Ga2 2.5845(7) .
Au1 Ga2 2.5845(7) 1_556
Au1 Ga2 2.6104(14) 25
Au1 Ga2 2.7085(9) 11
Au1 Ga2 2.7085(9) 27_455
Au1 Au1 2.9467(7) 25_556
Au1 Au1 2.9467(7) 25
Au1 Rb3 3.2749(5) 9_445
Au1 Rb3 3.2749(5) 5_655
Au1 Rb3 4.0689(5) 13_544
Au1 Rb3 4.0689(5) 1_556
Au1 Rb3 4.0689(5) 13_545
Ga2 Au1 2.5845(7) 1_554
Ga2 Au1 2.6104(14) 25
Ga2 Au1 2.7085(9) 11_554
Ga2 Au1 2.7085(9) 27_455
Ga2 Ga2 2.796(3) 17_565
Ga2 Rb3 3.6236(8) 13_544
Ga2 Rb3 3.6236(8) .
Rb3 Rb3 2.4146(5) 5_655
Rb3 Rb3 2.4146(5) 5_654
Rb3 Au1 3.2749(5) 25
Rb3 Au1 3.2749(5) 27
Rb3 Au1 3.2749(5) 9_554
Rb3 Au1 3.2749(5) 11_554
Rb3 Ga2 3.6236(8) 17_665
Rb3 Ga2 3.6236(8) 3_655
Rb3 Ga2 3.6236(8) 19_565
Rb3 Au1 4.0689(5) 17_666
Rb3 Au1 4.0689(5) 1_554
